data_7239854
loop_
_publ_author_name
'Shi, Chao'
'Gong, Zhi-Xin'
'Wang, Qin-Wen'
'Han, Xiang-Bin'
'Zhang, Wen'

_publ_section_title
;
 Role of the B&#x2032;-site metal ion in the framework structures and
 dielectric transitions in host--guest type cyanometalates
 (HIm)2[B&#x2032;Co(CN)6] (HIm = imidazolium cation)
;
_journal_issue 10
_journal_name_full CrystEngComm
_journal_page_first 1848
_journal_page_last 1852
_journal_paper_doi 10.1039/C9CE01739A
_journal_volume 22
_journal_year 2020
_chemical_formula_moiety 'C6 Co N6 Rb, 2(C3 H5 N2)'
_chemical_formula_sum 'C12 H10 Co N10 Rb'
_chemical_formula_weight 438.70
_space_group_crystal_system trigonal
_space_group_IT_number 166
_space_group_name_Hall '-R 3 2"'
_space_group_name_H-M_alt 'R -3 m :H'
_audit_creation_method SHELXL-2014/7
_audit_update_record
;
2020-01-29 deposited with the CCDC.	2020-01-30 downloaded from the CCDC.
;
_cell_angle_alpha 90
_cell_angle_beta 90
_cell_angle_gamma 120
_cell_formula_units_Z 3
_cell_length_a 8.8341(17)
_cell_length_b 8.8341(17)
_cell_length_c 19.308(3)
_cell_measurement_reflns_used 2988
_cell_measurement_temperature 293(2)
_cell_measurement_theta_max 27.375
_cell_measurement_theta_min 3.165
_cell_volume 1304.9(4)
_computing_structure_refinement 'SHELXL-2014/7 (Sheldrick, 2014)'
_diffrn_ambient_temperature 293(2)
_diffrn_measured_fraction_theta_full 0.997
_diffrn_measured_fraction_theta_max 0.995
_diffrn_measurement_device_type 'Rigaku, SCXmini'
_diffrn_measurement_method '\w scans'
_diffrn_radiation_type MoK\a
_diffrn_radiation_wavelength 0.71073
_diffrn_reflns_av_R_equivalents 0.0384
_diffrn_reflns_av_unetI/netI 0.0223
_diffrn_reflns_Laue_measured_fraction_full 0.997
_diffrn_reflns_Laue_measured_fraction_max 0.995
_diffrn_reflns_limit_h_max 11
_diffrn_reflns_limit_h_min -11
_diffrn_reflns_limit_k_max 11
_diffrn_reflns_limit_k_min -11
_diffrn_reflns_limit_l_max 24
_diffrn_reflns_limit_l_min -23
_diffrn_reflns_number 2988
_diffrn_reflns_point_group_measured_fraction_full 0.997
_diffrn_reflns_point_group_measured_fraction_max 0.995
_diffrn_reflns_theta_full 25.242
_diffrn_reflns_theta_max 27.375
_diffrn_reflns_theta_min 3.165
_exptl_absorpt_coefficient_mu 3.773
_exptl_absorpt_correction_type none
_exptl_crystal_colour yellow
_exptl_crystal_density_diffrn 1.607
_exptl_crystal_description block
_exptl_crystal_F_000 606.4
_exptl_crystal_size_max 0.2
_exptl_crystal_size_mid 0.2
_exptl_crystal_size_min 0.2
_refine_diff_density_max 0.670
_refine_diff_density_min -0.670
_refine_diff_density_rms 0.159
_refine_ls_extinction_method none
_refine_ls_goodness_of_fit_ref 1.254
_refine_ls_hydrogen_treatment undef
_refine_ls_matrix_type full
_refine_ls_number_parameters 53
_refine_ls_number_reflns 396
_refine_ls_number_restraints 75
_refine_ls_restrained_S_all 1.163
_refine_ls_R_factor_all 0.0450
_refine_ls_R_factor_gt 0.0421
_refine_ls_shift/su_max 0.000
_refine_ls_shift/su_mean 0.000
_refine_ls_structure_factor_coef Fsqd
_refine_ls_weighting_details 'w=1/[\s^2^(Fo^2^)+(0.0927P)^2^+2.1677P] where P=(Fo^2^+2Fc^2^)/3'
_refine_ls_weighting_scheme calc
_refine_ls_wR_factor_gt 0.1441
_refine_ls_wR_factor_ref 0.1481
_reflns_Friedel_coverage 0.000
_reflns_number_gt 359
_reflns_number_total 397
_reflns_threshold_expression 'I > 2\s(I)'
_cod_data_source_file c9ce01739a2.cif
_cod_data_source_block Rb-HTP
_cod_depositor_comments
;Adding full bibliography for 7239851--7239854.cif.

 Adding full bibliography for 7239851--7239854.cif.
;
_cod_original_cell_volume 1305.0(5)
_cod_original_sg_symbol_H-M 'R -3 m'
_cod_database_code 7239854
_shelx_shelxl_version_number 2014/7
_shelx_space_group_comment
;
The symmetry employed for this shelxl refinement is uniquely defined
by the following loop, which should always be used as a source of
symmetry information in preference to the above space-group names.
They are only intended as comments.
;

loop_
_space_group_symop_operation_xyz
'x, y, z'
'-y, x-y, z'
'-x+y, -x, z'
'y, x, -z'
'x-y, -y, -z'
'-x, -x+y, -z'
'x+2/3, y+1/3, z+1/3'
'-y+2/3, x-y+1/3, z+1/3'
'-x+y+2/3, -x+1/3, z+1/3'
'y+2/3, x+1/3, -z+1/3'
'x-y+2/3, -y+1/3, -z+1/3'
'-x+2/3, -x+y+1/3, -z+1/3'
'x+1/3, y+2/3, z+2/3'
'-y+1/3, x-y+2/3, z+2/3'
'-x+y+1/3, -x+2/3, z+2/3'
'y+1/3, x+2/3, -z+2/3'
'x-y+1/3, -y+2/3, -z+2/3'
'-x+1/3, -x+y+2/3, -z+2/3'
'-x, -y, -z'
'y, -x+y, -z'
'x-y, x, -z'
'-y, -x, z'
'-x+y, y, z'
'x, x-y, z'
'-x+2/3, -y+1/3, -z+1/3'
'y+2/3, -x+y+1/3, -z+1/3'
'x-y+2/3, x+1/3, -z+1/3'
'-y+2/3, -x+1/3, z+1/3'
'-x+y+2/3, y+1/3, z+1/3'
'x+2/3, x-y+1/3, z+1/3'
'-x+1/3, -y+2/3, -z+2/3'
'y+1/3, -x+y+2/3, -z+2/3'
'x-y+1/3, x+2/3, -z+2/3'
'-y+1/3, -x+2/3, z+2/3'
'-x+y+1/3, y+2/3, z+2/3'
'x+1/3, x-y+2/3, z+2/3'

loop_
_atom_site_label
_atom_site_type_symbol
_atom_site_fract_x
_atom_site_fract_y
_atom_site_fract_z
_atom_site_U_iso_or_equiv
_atom_site_adp_type
_atom_site_occupancy
_atom_site_site_symmetry_order
_atom_site_calc_flag
_atom_site_refinement_flags_posn
_atom_site_refinement_flags_adp
_atom_site_refinement_flags_occupancy
_atom_site_disorder_assembly
_atom_site_disorder_group
C1 C 0.1019(3) 0.2037(6) 0.5554(2) 0.0281(10) Uani 1 2 d S T P . .
C2 C 0.663(3) 0.196(2) 0.5841(10) 0.032(5) Uani 0.167 1 d DG U P A -1
C3 C 0.519(3) 0.221(3) 0.5688(10) 0.039(5) Uani 0.167 1 d DG U P A -1
C4 C 0.577(4) 0.401(4) 0.5749(10) 0.043(5) Uani 0.167 1 d DG U P A -1
C5 C 0.756(4) 0.489(2) 0.5939(10) 0.037(5) Uani 0.167 1 d DG U P A -1
C6 C 0.809(2) 0.363(3) 0.5997(10) 0.033(5) Uani 0.167 1 d DG U P A -1
Co1 Co 0.0000 0.0000 0.5000 0.0185(5) Uani 1 12 d S T P . .
N1 N 0.1641(3) 0.3283(5) 0.5888(2) 0.062(2) Uani 1 2 d S T P . .
Rb1 Rb 0.3333 0.6667 0.6667 0.0266(5) Uani 1 12 d S T P . .

loop_
_atom_site_aniso_label
_atom_site_aniso_U_11
_atom_site_aniso_U_22
_atom_site_aniso_U_33
_atom_site_aniso_U_23
_atom_site_aniso_U_13
_atom_site_aniso_U_12
C1 0.0296(17) 0.023(2) 0.029(2) -0.0015(17) -0.0008(9) 0.0115(10)
C2 0.030(7) 0.036(6) 0.035(8) 0.000(6) 0.005(6) 0.019(5)
C3 0.034(6) 0.037(7) 0.051(8) -0.001(6) 0.006(6) 0.022(5)
C4 0.039(7) 0.039(7) 0.053(8) 0.001(6) 0.005(6) 0.021(5)
C5 0.037(7) 0.036(6) 0.042(7) 0.001(5) 0.007(6) 0.020(5)
C6 0.030(6) 0.038(7) 0.034(7) 0.000(6) 0.009(5) 0.018(5)
Co1 0.0168(6) 0.0168(6) 0.0218(8) 0.000 0.000 0.0084(3)
N1 0.075(5) 0.032(4) 0.063(4) -0.018(3) -0.0089(17) 0.0161(19)
Rb1 0.0236(5) 0.0236(5) 0.0328(7) 0.000 0.000 0.0118(3)

loop_
_atom_type_symbol
_atom_type_description
_atom_type_scat_dispersion_real
_atom_type_scat_dispersion_imag
_atom_type_scat_source
C C 0.0033 0.0016 'International Tables Vol C Tables 4.2.6.8 and 6.1.1.4'
H H 0.0000 0.0000 'International Tables Vol C Tables 4.2.6.8 and 6.1.1.4'
N N 0.0061 0.0033 'International Tables Vol C Tables 4.2.6.8 and 6.1.1.4'
Rb Rb -0.9393 2.9676 'International Tables Vol C Tables 4.2.6.8 and 6.1.1.4'
Co Co 0.3494 0.9721 'International Tables Vol C Tables 4.2.6.8 and 6.1.1.4'

loop_
_geom_angle_atom_site_label_1
_geom_angle_atom_site_label_2
_geom_angle_atom_site_label_3
_geom_angle
_geom_angle_site_symmetry_1
_geom_angle_site_symmetry_3
N1 C1 Co1 179.7(4) . .
C3 C2 C6 108.0 . .
C2 C3 C4 108.0 . .
C3 C4 C5 108.0 . .
C6 C5 C4 108.0 . .
C5 C6 C2 108.0 . .
C1 Co1 C1 180.0 . 19_556
C1 Co1 C1 88.85(17) . 21_556
C1 Co1 C1 91.15(17) 19_556 21_556
C1 Co1 C1 91.15(17) . 3
C1 Co1 C1 88.85(17) 19_556 3
C1 Co1 C1 180.0(2) 21_556 3
C1 Co1 C1 91.15(17) . 2
C1 Co1 C1 88.85(17) 19_556 2
C1 Co1 C1 88.85(17) 21_556 2
C1 Co1 C1 91.15(17) 3 2
C1 Co1 C1 88.85(17) . 20_556
C1 Co1 C1 91.15(17) 19_556 20_556
C1 Co1 C1 91.15(17) 21_556 20_556
C1 Co1 C1 88.85(17) 3 20_556
C1 Co1 C1 180.0(2) 2 20_556
C1 N1 Rb1 176.0(4) . .
N1 Rb1 N1 180.00(6) 27_556 3_565
N1 Rb1 N1 83.00(12) 27_556 2_665
N1 Rb1 N1 97.00(12) 3_565 2_665
N1 Rb1 N1 83.00(12) 27_556 .
N1 Rb1 N1 97.00(12) 3_565 .
N1 Rb1 N1 97.00(12) 2_665 .
N1 Rb1 N1 97.00(12) 27_556 25_566
N1 Rb1 N1 83.00(12) 3_565 25_566
N1 Rb1 N1 83.00(12) 2_665 25_566
N1 Rb1 N1 180.0 . 25_566
N1 Rb1 N1 97.00(12) 27_556 26_456
N1 Rb1 N1 83.00(12) 3_565 26_456
N1 Rb1 N1 180.0 2_665 26_456
N1 Rb1 N1 83.00(12) . 26_456
N1 Rb1 N1 96.99(12) 25_566 26_456

loop_
_geom_bond_atom_site_label_1
_geom_bond_atom_site_label_2
_geom_bond_distance
_geom_bond_site_symmetry_2
C1 N1 1.151(5) .
C1 Co1 1.890(4) .
C2 C3 1.4200 .
C2 C6 1.4200 .
C3 C4 1.4200 .
C4 C5 1.4200 .
C5 C6 1.4200 .
Co1 C1 1.890(4) 19_556
Co1 C1 1.890(4) 21_556
Co1 C1 1.890(4) 3
Co1 C1 1.890(4) 2
Co1 C1 1.890(4) 20_556
N1 Rb1 2.994(4) .
Rb1 N1 2.994(4) 27_556
Rb1 N1 2.994(4) 3_565
Rb1 N1 2.994(4) 2_665
Rb1 N1 2.994(4) 25_566
Rb1 N1 2.994(4) 26_456
